data_2202171
loop_
_publ_author_name
'Craig M. Williams'
'Lewis N. Mander'
'Paul V. Bernhardt'

_publ_section_title
;
 1-Ethynyl-2-isopropoxy-3-methoxybenzene
;
_journal_issue 4
_journal_name_full 'Acta Crystallographica Section E'
_journal_page_first o561
_journal_page_last o563
_journal_paper_doi 10.1107/S1600536803006585
_journal_volume 59
_journal_year 2003
_chemical_formula_iupac 'C12 H14 O2'
_chemical_formula_moiety 'C12 H14 O2'
_chemical_formula_structural 'C12 H14 O2'
_chemical_formula_sum 'C12 H14 O2'
_chemical_formula_weight 190.23
_chemical_name_systematic ?
_space_group_IT_number 61
_symmetry_cell_setting orthorhombic
_symmetry_space_group_name_Hall '-P 2ac 2ab'
_symmetry_space_group_name_H-M 'P b c a'
_atom_sites_solution_hydrogens geom
_atom_sites_solution_primary direct
_atom_sites_solution_secondary difmap
_cell_angle_alpha 90
_cell_angle_beta 90
_cell_angle_gamma 90
_cell_formula_units_Z 8
_cell_length_a 9.8950(10)
_cell_length_b 11.343(2)
_cell_length_c 18.791(2)
_cell_measurement_reflns_used 25
_cell_measurement_temperature 150(2)
_cell_measurement_theta_max 14.149
_cell_measurement_theta_min 11.211
_cell_volume 2109.1(5)
_computing_cell_refinement 'CAD-4 EXPRESS'
_computing_data_collection 'CAD-4 EXPRESS (Enraf-Nonius, 1994)'
_computing_data_reduction 'XCAD4 (Harms & Wocadlo, 1995)'
_computing_molecular_graphics 'ORTEP-3 for Windows (Farrugia, 1997)'
_computing_publication_material 'WinGX (Farrugia, 1999)'
_computing_structure_refinement 'SHELXL97 (Sheldrick, 1997)'
_computing_structure_solution 'SHELXS86 (Sheldrick, 1985)'
_diffrn_ambient_temperature 150(2)
_diffrn_measured_fraction_theta_full 1
_diffrn_measured_fraction_theta_max 1
_diffrn_measurement_device '\k-geometry diffractometer'
_diffrn_measurement_device_type 'Enraf-Nonius TurboCAD4'
_diffrn_measurement_method 'non-profiled \w/2\q'
_diffrn_radiation_monochromator graphite
_diffrn_radiation_type MoK\a
_diffrn_radiation_wavelength 0.71073
_diffrn_reflns_av_R_equivalents 0.037
_diffrn_reflns_limit_h_max 11
_diffrn_reflns_limit_h_min -1
_diffrn_reflns_limit_k_max 13
_diffrn_reflns_limit_k_min -1
_diffrn_reflns_limit_l_max 22
_diffrn_reflns_limit_l_min -1
_diffrn_reflns_number 2431
_diffrn_reflns_theta_full 24.98
_diffrn_reflns_theta_max 24.98
_diffrn_reflns_theta_min 2.17
_diffrn_standards_decay_% 1
_diffrn_standards_interval_time 120
_diffrn_standards_number 3
_exptl_absorpt_coefficient_mu 0.08
_exptl_absorpt_correction_type none
_exptl_crystal_colour colourless
_exptl_crystal_density_diffrn 1.198
_exptl_crystal_density_method 'not measured'
_exptl_crystal_description prism
_exptl_crystal_F_000 816
_exptl_crystal_size_max 0.5
_exptl_crystal_size_mid 0.5
_exptl_crystal_size_min 0.3
_refine_diff_density_max 0.221
_refine_diff_density_min -0.23
_refine_ls_extinction_coef 0.0097(15)
_refine_ls_extinction_expression Fc^*^=kFc[1+0.001xFc^2^\l^3^/sin(2\q)]^-1/4^
_refine_ls_extinction_method SHELXL97
_refine_ls_goodness_of_fit_ref 1.052
_refine_ls_hydrogen_treatment constr
_refine_ls_matrix_type full
_refine_ls_number_parameters 131
_refine_ls_number_reflns 1847
_refine_ls_number_restraints 0
_refine_ls_restrained_S_all 1.052
_refine_ls_R_factor_all 0.0635
_refine_ls_R_factor_gt 0.0388
_refine_ls_shift/su_max <0.001
_refine_ls_shift/su_mean <0.001
_refine_ls_structure_factor_coef Fsqd
_refine_ls_weighting_details 'calc w = 1/[\s^2^(Fo^2^)+(0.0619P)^2^+0.4832P] where P = (Fo^2^+2Fc^2^)/3'
_refine_ls_weighting_scheme calc
_refine_ls_wR_factor_gt 0.1005
_refine_ls_wR_factor_ref 0.1123
_reflns_number_gt 1368
_reflns_number_total 1847
_reflns_threshold_expression I>2\s(I)
_cod_data_source_file su6020.cif
_cod_data_source_block I
_cod_database_code 2202171
_cod_database_fobs_code 2202171

loop_
_symmetry_equiv_pos_as_xyz
'x, y, z'
'-x+1/2, -y, z+1/2'
'x+1/2, -y+1/2, -z'
'-x, y+1/2, -z+1/2'
'-x, -y, -z'
'x-1/2, y, -z-1/2'
'-x-1/2, y-1/2, z'
'x, -y-1/2, z-1/2'

loop_
_atom_site_label
_atom_site_fract_x
_atom_site_fract_y
_atom_site_fract_z
_atom_site_U_iso_or_equiv
_atom_site_adp_type
_atom_site_calc_flag
_atom_site_refinement_flags
_atom_site_occupancy
_atom_site_disorder_assembly
_atom_site_disorder_group
_atom_site_type_symbol
C1 0.54112(16) 0.19490(14) 0.57991(8) 0.0223(4) Uani d . 1 . . C
C2 0.51895(16) 0.30191(14) 0.61453(8) 0.0211(4) Uani d . 1 . . C
C3 0.43349(17) 0.38615(14) 0.58391(8) 0.0232(4) Uani d . 1 . . C
C4 0.36924(18) 0.36175(15) 0.51998(9) 0.0286(4) Uani d . 1 . . C
H4 0.3107 0.4168 0.5001 0.034 Uiso calc R 1 . . H
C5 0.39235(19) 0.25522(15) 0.48573(9) 0.0303(4) Uani d . 1 . . C
H5 0.3491 0.2394 0.4428 0.036 Uiso calc R 1 . . H
C6 0.47786(18) 0.17337(14) 0.51433(8) 0.0273(4) Uani d . 1 . . C
H6 0.4942 0.1032 0.4903 0.033 Uiso calc R 1 . . H
C7 0.62784(17) 0.10692(14) 0.61118(8) 0.0247(4) Uani d . 1 . . C
C8 0.69953(18) 0.03208(16) 0.63409(9) 0.0307(4) Uani d . 1 . . C
H8 0.7557 -0.0266 0.652 0.037 Uiso calc R 1 . . H
C9 0.50921(18) 0.33300(14) 0.74135(8) 0.0256(4) Uani d . 1 . . C
H9 0.4364 0.3906 0.735 0.031 Uiso calc R 1 . . H
C10 0.4487(2) 0.21431(17) 0.75864(9) 0.0362(5) Uani d . 1 . . C
H10A 0.3932 0.1886 0.7197 0.054 Uiso calc R 1 . . H
H10B 0.3945 0.2206 0.8009 0.054 Uiso calc R 1 . . H
H10C 0.5198 0.1582 0.7664 0.054 Uiso calc R 1 . . H
C11 0.6057(2) 0.37719(16) 0.79715(8) 0.0332(4) Uani d . 1 . . C
H11A 0.6801 0.3234 0.8014 0.05 Uiso calc R 1 . . H
H11B 0.5597 0.3829 0.842 0.05 Uiso calc R 1 . . H
H11C 0.6389 0.4535 0.7837 0.05 Uiso calc R 1 . . H
C12 0.3300(2) 0.57492(15) 0.59057(10) 0.0349(5) Uani d . 1 . . C
H12A 0.3599 0.5965 0.5437 0.052 Uiso calc R 1 . . H
H12B 0.3282 0.6436 0.6204 0.052 Uiso calc R 1 . . H
H12C 0.241 0.5416 0.5878 0.052 Uiso calc R 1 . . H
O1 0.58896(11) 0.32627(10) 0.67607(5) 0.0230(3) Uani d . 1 . . O
O2 0.42065(13) 0.49027(10) 0.61993(6) 0.0305(3) Uani d . 1 . . O

loop_
_atom_site_aniso_label
_atom_site_aniso_U_11
_atom_site_aniso_U_22
_atom_site_aniso_U_33
_atom_site_aniso_U_12
_atom_site_aniso_U_13
_atom_site_aniso_U_23
C1 0.0213(9) 0.0220(8) 0.0235(8) -0.0025(7) 0.0037(7) 0.0043(7)
C2 0.0191(8) 0.0249(8) 0.0193(8) -0.0030(7) 0.0003(7) 0.0026(6)
C3 0.0249(9) 0.0219(8) 0.0227(8) -0.0007(7) 0.0002(7) 0.0007(7)
C4 0.0277(10) 0.0302(9) 0.0280(9) 0.0033(8) -0.0046(8) 0.0041(7)
C5 0.0344(10) 0.0349(9) 0.0215(9) -0.0034(8) -0.0051(7) 0.0000(7)
C6 0.0314(10) 0.0253(9) 0.0253(8) -0.0026(8) 0.0019(7) -0.0013(7)
C7 0.0257(9) 0.0257(8) 0.0228(8) -0.0015(8) 0.0056(7) -0.0007(7)
C8 0.0327(10) 0.0300(9) 0.0294(9) 0.0067(9) 0.0037(8) 0.0041(7)
C9 0.0261(9) 0.0298(9) 0.0209(8) 0.0048(7) 0.0013(7) 0.0011(7)
C10 0.0392(11) 0.0431(10) 0.0263(9) -0.0102(9) 0.0043(8) 0.0033(8)
C11 0.0394(10) 0.0350(10) 0.0251(9) -0.0001(9) -0.0028(8) -0.0007(8)
C12 0.0414(11) 0.0274(9) 0.0360(9) 0.0103(9) -0.0040(9) 0.0029(7)
O1 0.0214(6) 0.0276(6) 0.0201(6) -0.0018(5) -0.0022(5) 0.0010(5)
O2 0.0374(7) 0.0237(6) 0.0305(7) 0.0072(5) -0.0071(6) -0.0006(5)

loop_
_atom_type_symbol
_atom_type_description
_atom_type_scat_dispersion_real
_atom_type_scat_dispersion_imag
_atom_type_scat_source
C C 0.0033 0.0016 'International Tables Vol C Tables 4.2.6.8 and 6.1.1.4'
H H 0 0 'International Tables Vol C Tables 4.2.6.8 and 6.1.1.4'
O O 0.0106 0.006 'International Tables Vol C Tables 4.2.6.8 and 6.1.1.4'

loop_
_geom_angle_atom_site_label_1
_geom_angle_atom_site_label_2
_geom_angle_atom_site_label_3
_geom_angle
_geom_angle_publ_flag
C2 C1 C6 119.4(2) yes
C2 C1 C7 120.40(10) yes
C6 C1 C7 120.20(10) yes
O1 C2 C1 119.20(10) yes
O1 C2 C3 120.80(10) yes
C1 C2 C3 119.80(10) yes
O2 C3 C4 124.00(10) yes
O2 C3 C2 116.3(2) yes
C4 C3 C2 119.8(2) yes
C3 C4 C5 120.0(2) yes
C3 C4 H4 120.0 ?
C5 C4 H4 120.0 ?
C6 C5 C4 120.8(2) yes
C6 C5 H5 119.6 ?
C4 C5 H5 119.6 ?
C5 C6 C1 120.2(2) yes
C5 C6 H6 119.9 ?
C1 C6 H6 119.9 ?
C8 C7 C1 177.1(2) yes
C7 C8 H8 180.0 ?
O1 C9 C11 105.10(10) yes
O1 C9 C10 110.40(10) yes
C11 C9 C10 113.50(10) yes
O1 C9 H9 109.2 ?
C11 C9 H9 109.2 ?
C10 C9 H9 109.2 ?
C9 C10 H10A 109.5 ?
C9 C10 H10B 109.5 ?
H10A C10 H10B 109.5 ?
C9 C10 H10C 109.5 ?
H10A C10 H10C 109.5 ?
H10B C10 H10C 109.5 ?
C9 C11 H11A 109.5 ?
C9 C11 H11B 109.5 ?
H11A C11 H11B 109.5 ?
C9 C11 H11C 109.5 ?
H11A C11 H11C 109.5 ?
H11B C11 H11C 109.5 ?
O2 C12 H12A 109.5 ?
O2 C12 H12B 109.5 ?
H12A C12 H12B 109.5 ?
O2 C12 H12C 109.5 ?
H12A C12 H12C 109.5 ?
H12B C12 H12C 109.5 ?
C2 O1 C9 116.40(10) yes
C3 O2 C12 116.70(10) yes

loop_
_geom_bond_atom_site_label_1
_geom_bond_atom_site_label_2
_geom_bond_site_symmetry_2
_geom_bond_distance
_geom_bond_publ_flag
C1 C2 . 1.395(2) yes
C1 C6 . 1.404(2) yes
C1 C7 . 1.441(2) yes
C2 O1 . 1.376(2) yes
C2 C3 . 1.400(2) yes
C3 O2 . 1.367(2) yes
C3 C4 . 1.387(2) yes
C4 C5 . 1.388(2) yes
C4 H4 . 0.9300 ?
C5 C6 . 1.366(2) yes
C5 H5 . 0.9300 ?
C6 H6 . 0.9300 ?
C7 C8 . 1.187(2) yes
C8 H8 . 0.9300 ?
C9 O1 . 1.461(2) yes
C9 C11 . 1.504(2) ?
C9 C10 . 1.509(2) yes
C9 H9 . 0.9800 ?
C10 H10A . 0.9600 ?
C10 H10B . 0.9600 ?
C10 H10C . 0.9600 ?
C11 H11A . 0.9600 ?
C11 H11B . 0.9600 ?
C11 H11C . 0.9600 ?
C12 O2 . 1.425(2) yes
C12 H12A . 0.9600 ?
C12 H12B . 0.9600 ?
C12 H12C . 0.9600 ?

loop_
_geom_torsion_atom_site_label_1
_geom_torsion_atom_site_label_2
_geom_torsion_atom_site_label_3
_geom_torsion_atom_site_label_4
_geom_torsion
C6 C1 C2 O1 -175.17(14)
C7 C1 C2 O1 5.0(2)
C6 C1 C2 C3 0.4(2)
C7 C1 C2 C3 -179.40(14)
O1 C2 C3 O2 -2.3(2)
C1 C2 C3 O2 -177.84(14)
O1 C2 C3 C4 176.78(14)
C1 C2 C3 C4 1.3(2)
O2 C3 C4 C5 177.48(16)
C2 C3 C4 C5 -1.6(3)
C3 C4 C5 C6 0.1(3)
C4 C5 C6 C1 1.6(3)
C2 C1 C6 C5 -1.8(2)
C7 C1 C6 C5 177.97(16)
C2 C1 C7 C8 -164(3)
C6 C1 C7 C8 16(4)
C1 C2 O1 C9 -113.00(16)
C3 C2 O1 C9 71.46(18)
C11 C9 O1 C2 -172.09(13)
C10 C9 O1 C2 65.15(17)
C4 C3 O2 C12 3.2(2)
C2 C3 O2 C12 -177.76(14)

loop_
_cod_related_entry_id
_cod_related_entry_database
_cod_related_entry_code
1 ChemSpider 9544793
